data_7703570
loop_
_publ_author_name
'Liu, Chao'
'Yang, Xin-Xue'
'Niu, Shuai'
'Yi, Xiao-Yi'
'Pan, Qing-Jiang'

_publ_section_title
;
 Occurrence of polyoxouranium motifs in uranyl organic networks
 constructed by using silicon-centered carboxylate linkers: structures,
 spectroscopy and computation.
;
_journal_issue 13
_journal_name_full 'Dalton transactions (Cambridge, England : 2003)'
_journal_page_first 4155
_journal_page_last 4163
_journal_paper_doi 10.1039/d0dt00379d
_journal_volume 49
_journal_year 2020
_chemical_formula_moiety 'C54 H34 O27 Si2 U5'
_chemical_formula_sum 'C54 H34 O27 Si2 U5'
_chemical_formula_weight 2361.14
_space_group_crystal_system triclinic
_space_group_IT_number 2
_space_group_name_Hall '-P 1'
_space_group_name_H-M_alt 'P -1'
_atom_sites_solution_hydrogens geom
_audit_block_doi 10.5517/ccdc.csd.cc237ngh
_audit_creation_date 2020-02-19
_audit_creation_method
;
Olex2 1.2
(compiled 2018.05.29 svn.r3508 for OlexSys, GUI svn.r5506)
;
_audit_update_record
;
2020-02-19 deposited with the CCDC.	2020-02-21 downloaded from the CCDC.
;
_cell_angle_alpha 76.477(2)
_cell_angle_beta 81.425(2)
_cell_angle_gamma 73.681(2)
_cell_formula_units_Z 2
_cell_length_a 14.2639(13)
_cell_length_b 16.2562(15)
_cell_length_c 17.8214(16)
_cell_measurement_reflns_used 2016
_cell_measurement_temperature 150
_cell_measurement_theta_max 20
_cell_measurement_theta_min 2
_cell_volume 3840.5(6)
_computing_cell_refinement 'SAINT v8.34A (Bruker, 2013)'
_computing_data_collection 'SAINT v8.34A (Bruker, 2013)'
_computing_data_reduction 'SAINT v8.34A (Bruker, 2013)'
_computing_molecular_graphics 'Olex2 (Dolomanov et al., 2009)'
_computing_publication_material 'Olex2 (Dolomanov et al., 2009)'
_computing_structure_refinement 'ShelXL (Sheldrick, 2015)'
_diffrn_ambient_temperature 150
_diffrn_measured_fraction_theta_full 0.990
_diffrn_measured_fraction_theta_max 0.987
_diffrn_measurement_device_type 'Bruker P4'
_diffrn_radiation_type MoK\a
_diffrn_radiation_wavelength 0.71073
_diffrn_reflns_av_R_equivalents 0.0300
_diffrn_reflns_av_unetI/netI 0.0644
_diffrn_reflns_Laue_measured_fraction_full 0.990
_diffrn_reflns_Laue_measured_fraction_max 0.987
_diffrn_reflns_limit_h_max 15
_diffrn_reflns_limit_h_min -17
_diffrn_reflns_limit_k_max 18
_diffrn_reflns_limit_k_min -20
_diffrn_reflns_limit_l_max 22
_diffrn_reflns_limit_l_min -21
_diffrn_reflns_number 24036
_diffrn_reflns_point_group_measured_fraction_full 0.990
_diffrn_reflns_point_group_measured_fraction_max 0.987
_diffrn_reflns_theta_full 25.242
_diffrn_reflns_theta_max 26.143
_diffrn_reflns_theta_min 1.333
_exptl_absorpt_coefficient_mu 10.605
_exptl_absorpt_correction_T_max 0.7453
_exptl_absorpt_correction_T_min 0.4455
_exptl_absorpt_correction_type multi-scan
_exptl_absorpt_process_details
'SADABS-2012/1 (Bruker,2012) was used for absorption correction. wR2(int) was 0.0925 before and 0.0374 after correction. The Ratio of minimum to maximum transmission is 0.5977. The \l/2 correction factor is 0.0015.'
_exptl_crystal_colour colourless
_exptl_crystal_colour_primary colourless
_exptl_crystal_density_diffrn 2.042
_exptl_crystal_description block
_exptl_crystal_F_000 2124
_platon_squeeze_details
;
TITL 1         P -1         R = 0.06
CELL   14.2639   16.2562   17.8214     76.48     81.43     73.68
SPGR P-1
# Solvent Accessible Volume =      1009
# Electrons Found in S.A.V. =       360
# Note: Atoms in Void as Cxxx and Qxxx all others
Q101 0.938 0.445 0.389 !       5.60 eA-3
C102 0.580 0.594 0.333 !       5.59 eA-3
C103 0.592 0.074 0.453 !       4.47 eA-3
C104 0.704 0.059 0.496 !       4.03 eA-3
Q105 0.801 0.186 0.378 !       3.90 eA-3
C106 0.545 0.056 0.501 !       3.69 eA-3
Q107 0.221 0.385 0.410 !       3.14 eA-3
Q108 0.286 0.343 0.427 !       3.11 eA-3
C109 0.748 0.470 0.392 !       2.99 eA-3
Q110 0.951 0.398 0.342 !       2.96 eA-3
C111 0.662 0.719 0.358 !       2.69 eA-3
C112 0.478 0.970 0.460 !       2.66 eA-3
Q113 0.382 0.045 0.471 !       2.59 eA-3
C114 0.403 0.045 0.315 !       2.59 eA-3
C115 0.469 0.232 0.279 !       2.44 eA-3
C116 0.526 0.979 0.400 !       2.41 eA-3
Q117 0.295 0.886 0.359 !       2.41 eA-3
C118 0.502 0.468 0.435 !       2.36 eA-3
Q119 0.238 0.681 0.255 !       2.28 eA-3
Q120 0.236 0.619 0.289 !       2.15 eA-3
C121 0.441 0.082 0.449 !       2.14 eA-3
C122 0.610 0.740 0.386 !       2.12 eA-3
C123 0.686 0.963 0.432 !       2.12 eA-3
C124 0.657 0.921 0.443 !       2.03 eA-3
Q125 0.945 0.707 0.441 !       1.99 eA-3
Q126 0.344 0.441 0.482 !       1.98 eA-3
Q127 0.201 0.467 0.413 !       1.86 eA-3
C128 0.377 0.862 0.369 !       1.85 eA-3
Q129 0.641 0.859 0.405 !       1.82 eA-3
C130 0.803 0.345 0.434 !       1.81 eA-3
Q131 0.423 0.783 0.090 !       1.81 eA-3
C132 0.429 0.168 0.238 !       1.80 eA-3
Q133 0.935 0.830 0.492 !       1.79 eA-3
Q134 0.793 0.395 0.466 !       1.79 eA-3
C135 0.534 0.754 0.393 !       1.78 eA-3
Q136 0.095 0.165 0.395 !       1.77 eA-3
C137 0.673 0.321 0.442 !       1.74 eA-3
C138 0.457 0.183 0.329 !       1.73 eA-3
C139 0.545 0.720 0.393 !       1.73 eA-3
Q140 0.063 0.578 0.404 !       1.72 eA-3
Q141 1.002 0.691 0.457 !       1.70 eA-3
C142 0.372 0.804 0.395 !       1.66 eA-3
C143 0.667 0.172 0.278 !       1.66 eA-3
Q144 0.779 0.305 0.469 !       1.66 eA-3
C145 0.514 0.314 0.455 !       1.65 eA-3
C146 0.393 0.009 0.352 !       1.59 eA-3
Q147 0.781 0.527 0.401 !       1.58 eA-3
C148 0.535 0.082 0.283 !       1.57 eA-3
Q149 0.792 0.491 0.421 !       1.57 eA-3
C150 0.440 0.942 0.392 !       1.57 eA-3
Q151 0.328 0.022 0.391 !       1.56 eA-3
Q152 0.248 0.066 0.371 !       1.52 eA-3
C153 0.643 0.089 0.347 !       1.52 eA-3
Q154 0.971 0.954 0.407 !       1.50 eA-3
C155 0.452 0.884 0.423 !       1.50 eA-3
Q156 0.653 0.446 0.438 !       1.50 eA-3
Q157 0.888 0.749 0.432 !       1.48 eA-3
Q158 0.358 0.245 0.373 !       1.42 eA-3
C159 0.394 0.746 0.459 !       1.42 eA-3
C160 0.560 0.055 0.312 !       1.41 eA-3
C161 0.765 0.206 0.233 !       1.39 eA-3
C162 0.458 0.155 0.377 !       1.39 eA-3
Q163 0.956 1.004 0.284 !       1.38 eA-3
C164 0.535 0.234 0.468 !       1.37 eA-3
C165 0.410 0.681 0.485 !       1.37 eA-3
C166 0.527 0.325 0.486 !       1.37 eA-3
Q167 0.281 0.928 0.215 !       1.37 eA-3
C168 0.439 0.826 0.469 !       1.36 eA-3
C169 0.548 0.195 0.424 !       1.36 eA-3
Q170 0.969 0.371 0.410 !       1.36 eA-3
C171 0.639 0.783 0.372 !       1.36 eA-3
Q172 0.715 0.199 0.498 !       1.35 eA-3
Q173 0.547 0.342 0.221 !       1.35 eA-3
Q174 0.816 0.643 0.456 !       1.35 eA-3
C175 0.488 0.392 0.502 !       1.35 eA-3
C176 0.578 1.000 0.428 !       1.35 eA-3
Q177 0.040 0.992 0.300 !       1.35 eA-3
Q178 0.148 0.433 0.406 !       1.33 eA-3
C179 0.373 0.810 0.459 !       1.33 eA-3
Q180 0.829 0.482 0.428 !       1.33 eA-3
Q181 0.271 0.740 0.468 !       1.33 eA-3
Q182 0.546 0.488 0.233 !       1.31 eA-3
C183 0.718 0.190 0.348 !       1.31 eA-3
C184 0.496 0.145 0.247 !       1.29 eA-3
Q185 0.125 0.108 0.125 !       1.28 eA-3
C186 0.563 0.031 0.375 !       1.27 eA-3
C187 0.702 0.249 0.370 !       1.27 eA-3
Q188 0.297 0.304 0.482 !       1.26 eA-3
Q189 0.348 0.777 0.405 !       1.26 eA-3
C190 0.647 0.090 0.374 !       1.25 eA-3
C191 0.520 0.216 0.377 !       1.25 eA-3
Q192 0.824 0.806 0.423 !       1.24 eA-3
Q193 0.030 0.636 0.429 !       1.24 eA-3
Q194 0.411 0.169 0.473 !       1.24 eA-3
C195 0.599 0.160 0.314 !       1.23 eA-3
C196 0.503 0.998 0.325 !       1.23 eA-3
Q197 0.286 0.574 0.075 !       1.22 eA-3
Q198 0.426 0.060 0.017 !       1.22 eA-3
C199 0.398 0.736 0.397 !       1.22 eA-3
;
_refine_diff_density_max 2.156
_refine_diff_density_min -1.765
_refine_diff_density_rms 0.176
_refine_ls_extinction_method none
_refine_ls_goodness_of_fit_ref 1.005
_refine_ls_hydrogen_treatment constr
_refine_ls_matrix_type full
_refine_ls_number_parameters 903
_refine_ls_number_reflns 15127
_refine_ls_number_restraints 920
_refine_ls_restrained_S_all 0.981
_refine_ls_R_factor_all 0.0732
_refine_ls_R_factor_gt 0.0431
_refine_ls_shift/su_max 0.004
_refine_ls_shift/su_mean 0.000
_refine_ls_structure_factor_coef Fsqd
_refine_ls_weighting_details 'w=1/[\s^2^(Fo^2^)+(0.0595P)^2^] where P=(Fo^2^+2Fc^2^)/3'
_refine_ls_weighting_scheme calc
_refine_ls_wR_factor_gt 0.1055
_refine_ls_wR_factor_ref 0.1189
_reflns_Friedel_coverage 0.000
_reflns_number_gt 10092
_reflns_number_total 15127
_reflns_threshold_expression 'I > 2\s(I)'
_cod_data_source_file d0dt00379d2.cif
_cod_data_source_block 3
_cod_depositor_comments 'Adding full bibliography for 7703568--7703571.cif.'
_cod_database_code 7703570
_shelx_shelxl_version_number 2018/3
_shelx_space_group_comment
;
The symmetry employed for this shelxl refinement is uniquely defined
by the following loop, which should always be used as a source of
symmetry information in preference to the above space-group names.
They are only intended as comments.
;
_olex2_refinement_description
;
1. Fixed Uiso
 At 1.2 times of:
  All C(H) groups
2. Uiso/Uaniso restraints and constraints
Uanis(O23A) \\sim Ueq: with sigma of 0.01 and sigma for terminal atoms of 0.02
Uanis(O20A) \\sim Ueq: with sigma of 0.005 and sigma for terminal atoms of 0.01
3. Rigid body (RIGU) restrains
 All non-hydrogen atoms
 with sigma for 1-2 distances of 0.004 and sigma for 1-3 distances of 0.004
4. Others
 Sof(U3A)=Sof(U5A)=Sof(O17A)=Sof(O21A)=Sof(O24A)=Sof(O25A)=Sof(O26A)=Sof(O27A)=
 1-FVAR(1)
 Sof(U3)=Sof(U5)=Sof(O17)=Sof(O21)=Sof(O24)=Sof(O25)=Sof(O26)=Sof(O27)=FVAR(1)
 Sof(O23A)=Sof(O22A)=Sof(O20A)=Sof(U1A)=1-FVAR(2)
 Sof(U1)=Sof(O20)=Sof(O22)=Sof(O23)=FVAR(2)
5.a Aromatic/amide H refined with riding coordinates:
 C2(H2), C3(H3), C5(H5), C6(H6), C12(H12), C13(H13), C15(H15), C16(H16),
 C17(H17), C18(H18), C20(H20), C21(H21), C22(H22), C24(H24), C25(H25), C27(H27),
  C29(H29), C32(H32), C35(H35), C37(H37), C38(H38), C39(H39), C40(H40),
 C41(H41), C42(H42), C43(H43), C44(H44), C45(H45), C46(H46), C47(H47), C48(H48),
  C49(H49), C50(H50), C52(H52)
;
_platon_squeeze_void_probe_radius 1.20
_olex2_submission_special_instructions 'No special instructions were received'

loop_
_space_group_symop_operation_xyz
'x, y, z'
'-x, -y, -z'

loop_
_atom_site_label
_atom_site_type_symbol
_atom_site_fract_x
_atom_site_fract_y
_atom_site_fract_z
_atom_site_U_iso_or_equiv
_atom_site_adp_type
_atom_site_occupancy
_atom_site_site_symmetry_order
_atom_site_calc_flag
_atom_site_refinement_flags_posn
_atom_site_refinement_flags_adp
_atom_site_refinement_flags_occupancy
_atom_site_disorder_assembly
_atom_site_disorder_group
U1 U 0.76680(14) 0.61183(12) -0.40391(15) 0.0438(6) Uani 0.673(15) 1 d . U P A 1
U2 U 0.24570(2) 0.67788(2) 0.24917(2) 0.04095(11) Uani 1 1 d . U . . .
U3 U -0.12029(17) 0.83428(15) 0.61111(11) 0.0408(4) Uani 0.499(3) 1 d . U P B 1
U3A U -0.08460(16) 0.80647(12) 0.61805(11) 0.0349(4) Uani 0.501(3) 1 d . U P B 2
U4 U -0.05686(3) 0.71282(2) 0.44014(2) 0.04291(11) Uani 1 1 d . U . . .
U5 U -0.01402(14) 0.94529(9) 0.41725(5) 0.0334(5) Uani 0.499(3) 1 d . U P B 1
U5A U 0.04868(14) 0.91115(9) 0.43049(5) 0.0326(4) Uani 0.501(3) 1 d . U P B 2
Si1 Si 0.79528(17) 0.47718(15) 0.08959(13) 0.0323(5) Uani 1 1 d . U . . .
Si2 Si -0.31523(17) 0.98744(17) 1.06843(13) 0.0377(6) Uani 1 1 d . U . . .
O1 O -0.0319(6) 0.8137(4) 0.4939(3) 0.066(2) Uani 1 1 d . U . . .
O2 O -0.1722(5) 0.7780(5) 0.4201(4) 0.070(2) Uani 1 1 d . U . . .
O3 O -0.0295(6) 0.6759(5) 0.3182(4) 0.073(2) Uani 1 1 d . U . . .
O4 O 0.0111(4) 0.8278(3) 0.3464(3) 0.0293(11) Uani 1 1 d . U . . .
O5 O -0.0820(7) 1.0152(4) 0.7037(4) 0.083(3) Uani 1 1 d . U . . .
O6 O -0.1061(5) 0.6855(4) 0.5799(3) 0.0435(15) Uani 1 1 d . U . . .
O7 O 0.8324(6) 0.7424(4) -0.2674(4) 0.067(2) Uani 1 1 d . U . . .
O8 O 0.7370(5) 0.6668(5) -0.2925(4) 0.065(2) Uani 1 1 d . U . . .
O9 O 0.3943(5) 0.4036(5) 0.3357(5) 0.073(2) Uani 1 1 d . U . . .
O10 O 0.3270(5) 0.5325(4) 0.2619(4) 0.0560(17) Uani 1 1 d . U . . .
O11 O 0.2376(4) 0.6633(3) 0.3507(3) 0.0365(13) Uani 1 1 d . U . . .
O12 O 0.2579(5) 0.6924(5) 0.1480(4) 0.0638(19) Uani 1 1 d . U . . .
O13 O 0.1063(5) 0.6325(4) 0.2432(4) 0.0583(18) Uani 1 1 d . U . . .
O14 O 0.3075(4) 0.8041(4) 0.2384(4) 0.0491(16) Uani 1 1 d . U . . .
O15 O 0.4205(4) 0.6823(4) 0.2347(4) 0.0480(16) Uani 1 1 d . U . . .
O16 O 0.1107(4) 0.7998(4) 0.2405(3) 0.0390(13) Uani 1 1 d . U . . .
O17 O -0.1302(10) 0.9872(7) 0.3802(7) 0.046(3) Uani 0.499(3) 1 d . U P B 1
O17A O -0.0613(14) 0.9788(11) 0.4216(9) 0.037(4) Uani 0.501(3) 1 d . U P B 2
O18 O 0.0589(6) 0.6427(5) 0.4621(5) 0.090(3) Uani 1 1 d . U . . .
O19 O 0.6851(6) 0.7100(6) -0.4548(5) 0.083(2) Uani 1 1 d . U . . .
O20 O 0.8517(8) 0.5227(7) -0.3502(9) 0.063(4) Uani 0.673(15) 1 d . U P A 1
O21 O -0.2355(12) 0.8600(10) 0.5796(8) 0.049(3) Uani 0.499(3) 1 d . U P B 1
O21A O -0.1850(17) 0.8725(12) 0.5806(13) 0.071(5) Uani 0.501(3) 1 d . U P B 2
O22 O 0.7265(11) 0.5009(9) -0.4537(7) 0.083(5) Uani 0.673(15) 1 d . U P A 1
O23 O -0.1242(12) 0.5905(9) 0.4844(7) 0.072(5) Uani 0.673(15) 1 d . U P A 1
O24 O 0.0995(14) 0.9097(8) 0.4500(7) 0.038(3) Uani 0.499(3) 1 d . U P B 1
O24A O 0.1698(10) 0.8421(8) 0.4411(7) 0.046(3) Uani 0.501(3) 1 d . U P B 2
O25 O 0.0246(9) 0.9080(7) 0.5719(6) 0.041(3) Uani 0.499(3) 1 d . U P B 1
O25A O -0.1023(11) 0.9758(8) 0.5390(6) 0.057(4) Uani 0.501(3) 1 d . U P B 2
O26 O -0.0019(12) 0.8092(10) 0.6452(7) 0.060(4) Uani 0.499(3) 1 d . U P B 1
O26A O 0.0212(11) 0.7355(9) 0.6592(7) 0.058(4) Uani 0.501(3) 1 d . U P B 2
O27 O -0.1900(15) 0.9326(10) 0.6941(8) 0.068(5) Uani 0.499(3) 1 d . U P B 1
O27A O -0.1214(14) 0.8942(10) 0.7089(9) 0.070(5) Uani 0.501(3) 1 d . U P B 2
C1 C 0.7835(7) 0.6878(6) -0.2471(5) 0.047(2) Uani 1 1 d . U . . .
C2 C -0.2315(7) 0.9074(6) 0.8549(5) 0.045(2) Uani 1 1 d . U . . .
H2 H -0.239384 0.865561 0.830232 0.054 Uiso 1 1 calc R . . . .
C3 C -0.2740(7) 0.9106(6) 0.9290(5) 0.040(2) Uani 1 1 d . U . . .
H3 H -0.307638 0.869356 0.955091 0.048 Uiso 1 1 calc R . . . .
C4 C -0.2666(6) 0.9756(5) 0.9653(4) 0.0315(17) Uani 1 1 d . U . . .
C5 C -0.2111(6) 1.0322(6) 0.9271(5) 0.039(2) Uani 1 1 d . U . . .
H5 H -0.202992 1.074198 0.951430 0.047 Uiso 1 1 calc R . . . .
C6 C -0.1672(7) 1.0277(6) 0.8530(4) 0.041(2) Uani 1 1 d . U . . .
H6 H -0.130577 1.066845 0.827543 0.049 Uiso 1 1 calc R . . . .
C7 C -0.1779(7) 0.9650(6) 0.8170(4) 0.042(2) Uani 1 1 d . U . . .
C8 C -0.4031(6) 0.9193(6) 1.1131(4) 0.0376(18) Uani 1 1 d . U . . .
C9 C -0.5311(6) 0.8173(6) 1.1869(5) 0.040(2) Uani 1 1 d . U . . .
C10 C 0.3967(6) 0.7638(6) 0.2220(5) 0.0385(19) Uani 1 1 d . U . . .
C11 C 0.4961(7) 0.4682(5) 0.2317(5) 0.0409(19) Uani 1 1 d . U . . .
C12 C 0.4966(6) 0.5222(5) 0.1625(5) 0.0384(19) Uani 1 1 d . U . . .
H12 H 0.437694 0.557614 0.144269 0.046 Uiso 1 1 calc R . . . .
C13 C 0.5876(6) 0.5259(5) 0.1158(5) 0.0366(18) Uani 1 1 d . U . . .
H13 H 0.587942 0.563938 0.067871 0.044 Uiso 1 1 calc R . . . .
C14 C 0.6738(6) 0.4722(5) 0.1433(5) 0.0325(17) Uani 1 1 d . U . . .
C15 C 0.5794(7) 0.4117(6) 0.2575(6) 0.053(2) Uani 1 1 d . U . . .
H15 H 0.577391 0.371237 0.303816 0.064 Uiso 1 1 calc R . . . .
C16 C 0.6683(7) 0.4144(6) 0.2142(5) 0.051(2) Uani 1 1 d . U . . .
H16 H 0.725806 0.376696 0.233067 0.062 Uiso 1 1 calc R . . . .
C17 C -0.5616(7) 0.9079(6) 1.1772(5) 0.048(2) Uani 1 1 d . U . . .
H17 H -0.624778 0.934579 1.195564 0.057 Uiso 1 1 calc R . . . .
C18 C -0.4368(6) 0.7778(6) 1.1606(5) 0.045(2) Uani 1 1 d . U . . .
H18 H -0.416628 0.717283 1.166336 0.053 Uiso 1 1 calc R . . . .
C19 C -0.3718(7) 1.1073(6) 1.0686(5) 0.044(2) Uani 1 1 d . U . . .
C20 C -0.4566(7) 1.1521(6) 1.0309(6) 0.054(2) Uani 1 1 d . U . . .
H20 H -0.484648 1.123120 1.004687 0.065 Uiso 1 1 calc R . . . .
C21 C -0.4990(6) 0.9577(6) 1.1408(5) 0.045(2) Uani 1 1 d . U . . .
H21 H -0.520233 1.018342 1.134328 0.054 Uiso 1 1 calc R . . . .
C22 C 0.8236(6) 0.6638(5) -0.1097(5) 0.0343(18) Uani 1 1 d . U . . .
H22 H 0.856212 0.707986 -0.125380 0.041 Uiso 1 1 calc R . . . .
C23 C 0.7743(7) 0.6455(5) -0.1628(5) 0.0401(19) Uani 1 1 d . U . . .
C24 C 0.7250(7) 0.5807(6) -0.1380(5) 0.044(2) Uani 1 1 d . U . . .
H24 H 0.690163 0.568668 -0.172510 0.053 Uiso 1 1 calc R . . . .
C25 C 0.7265(6) 0.5331(6) -0.0621(5) 0.041(2) Uani 1 1 d . U . . .
H25 H 0.692331 0.489999 -0.046642 0.049 Uiso 1 1 calc R . . . .
C26 C 0.7780(6) 0.5488(5) -0.0093(5) 0.0339(18) Uani 1 1 d . U . . .
C27 C 0.8252(6) 0.6177(5) -0.0343(5) 0.0359(18) Uani 1 1 d . U . . .
H27 H 0.857532 0.632013 0.000529 0.043 Uiso 1 1 calc R . . . .
C28 C 0.8663(6) 0.3626(6) 0.0846(5) 0.0381(18) Uani 1 1 d . U . . .
C29 C 0.8621(10) 0.3238(7) 0.0232(6) 0.075(4) Uani 1 1 d . U . . .
H29 H 0.832878 0.357821 -0.020942 0.090 Uiso 1 1 calc R . . . .
C30 C 0.3987(7) 0.4690(6) 0.2792(6) 0.047(2) Uani 1 1 d . U . . .
C31 C -0.2082(6) 0.9452(6) 1.1275(5) 0.040(2) Uani 1 1 d . U . . .
C32 C -0.1136(7) 0.9081(7) 1.0979(5) 0.054(3) Uani 1 1 d . U . . .
H32 H -0.101205 0.906659 1.045480 0.065 Uiso 1 1 calc R . . . .
C33 C 0.0302(6) 0.8304(5) 0.2721(5) 0.0312(17) Uani 1 1 d . U . . .
C34 C -0.0532(6) 0.8735(6) 0.2231(5) 0.0363(19) Uani 1 1 d . U . . .
C35 C -0.0389(6) 0.8740(6) 1.1448(5) 0.047(2) Uani 1 1 d . U . . .
H35 H 0.023648 0.850377 1.123294 0.056 Uiso 1 1 calc R . . . .
C36 C 0.8596(6) 0.5254(5) 0.1459(4) 0.0294(17) Uani 1 1 d . U . . .
C37 C -0.1884(6) 0.5765(5) 0.1996(5) 0.0376(19) Uani 1 1 d . U . . .
H37 H -0.255881 0.585718 0.210713 0.045 Uiso 1 1 calc R . . . .
C38 C -0.0388(6) 0.5137(6) 0.1326(5) 0.042(2) Uani 1 1 d . U . . .
H38 H -0.004784 0.479642 0.096977 0.050 Uiso 1 1 calc R . . . .
C39 C 0.9142(7) 0.3076(6) 0.1480(6) 0.052(2) Uani 1 1 d . U . . .
H39 H 0.916252 0.330941 0.190540 0.062 Uiso 1 1 calc R . . . .
C40 C 0.9588(8) 0.2193(6) 0.1499(7) 0.065(3) Uani 1 1 d . U . . .
H40 H 0.992024 0.184871 0.192149 0.078 Uiso 1 1 calc R . . . .
C41 C 0.9533(11) 0.1843(7) 0.0895(8) 0.094(4) Uani 1 1 d . U . . .
H41 H 0.984765 0.125815 0.089533 0.113 Uiso 1 1 calc R . . . .
C42 C 0.9020(12) 0.2338(8) 0.0284(8) 0.102(5) Uani 1 1 d . U . . .
H42 H 0.893398 0.207380 -0.010138 0.123 Uiso 1 1 calc R . . . .
C43 C -0.1482(7) 0.9120(9) 1.2536(5) 0.081(4) Uani 1 1 d . U . . .
H43 H -0.159678 0.915382 1.305666 0.097 Uiso 1 1 calc R . . . .
C44 C -0.3721(6) 0.8280(6) 1.1258(5) 0.048(2) Uani 1 1 d . U . . .
H44 H -0.307646 0.800837 1.110765 0.058 Uiso 1 1 calc R . . . .
C45 C -0.2223(8) 0.9438(9) 1.2079(5) 0.083(4) Uani 1 1 d . U . . .
H45 H -0.285065 0.965751 1.229913 0.099 Uiso 1 1 calc R . . . .
C46 C -0.3291(9) 1.1563(7) 1.1023(7) 0.072(3) Uani 1 1 d . U . . .
H46 H -0.272012 1.129988 1.127101 0.087 Uiso 1 1 calc R . . . .
C47 C -0.4989(10) 1.2404(7) 1.0325(8) 0.078(3) Uani 1 1 d . U . . .
H47 H -0.557460 1.268055 1.010006 0.093 Uiso 1 1 calc R . . . .
C48 C -0.3742(11) 1.2456(9) 1.0980(9) 0.095(4) Uani 1 1 d . U . . .
H48 H -0.344729 1.278529 1.118750 0.115 Uiso 1 1 calc R . . . .
C49 C -0.4593(10) 1.2856(8) 1.0646(8) 0.083(4) Uani 1 1 d . U . . .
H49 H -0.489067 1.344388 1.064481 0.100 Uiso 1 1 calc R . . . .
C50 C 0.0139(6) 0.5496(6) 0.1689(5) 0.043(2) Uani 1 1 d . U . . .
H50 H 0.081256 0.541309 0.157684 0.052 Uiso 1 1 calc R . . . .
C51 C -0.0384(6) 0.5993(5) 0.2237(5) 0.0338(18) Uani 1 1 d . U . . .
C52 C -0.1387(6) 0.6133(5) 0.2363(5) 0.0373(19) Uani 1 1 d . U . . .
H52 H -0.173190 0.648758 0.270598 0.045 Uiso 1 1 calc R . . . .
C53 C 0.0161(8) 0.6384(6) 0.2661(5) 0.049(2) Uani 1 1 d . U . . .
C54 C -0.1372(10) 0.9648(7) 0.7364(6) 0.077(4) Uani 1 1 d . U . . .
O23A O -0.169(2) 0.625(2) 0.4551(17) 0.067(6) Uani 0.327(15) 1 d . U P A 2
O22A O 0.6576(17) 0.5659(19) -0.4863(15) 0.073(7) Uani 0.327(15) 1 d . U P A 2
O20A O 0.823(2) 0.5168(13) -0.3917(16) 0.054(6) Uani 0.327(15) 1 d . U P A 2
U1A U 0.7545(7) 0.6212(6) -0.4145(6) 0.101(2) Uani 0.327(15) 1 d . U P A 2

loop_
_atom_site_aniso_label
_atom_site_aniso_U_11
_atom_site_aniso_U_22
_atom_site_aniso_U_33
_atom_site_aniso_U_23
_atom_site_aniso_U_13
_atom_site_aniso_U_12
U1 0.0433(9) 0.0394(9) 0.0502(7) -0.0110(4) 0.0239(5) -0.0260(7)
U2 0.02498(19) 0.0632(2) 0.0416(2) -0.02430(17) 0.00660(14) -0.01598(17)
U3 0.0595(13) 0.0493(11) 0.0207(5) -0.0036(7) 0.0067(7) -0.0335(8)
U3A 0.0537(10) 0.0330(8) 0.0208(5) -0.0031(5) 0.0082(6) -0.0237(6)
U4 0.0511(2) 0.0480(2) 0.0380(2) -0.01405(16) 0.01797(16) -0.03288(19)
U5 0.0444(13) 0.0386(7) 0.0219(4) -0.0064(4) 0.0089(6) -0.0242(8)
U5A 0.0409(11) 0.0442(6) 0.0199(4) -0.0065(4) 0.0056(5) -0.0265(8)
Si1 0.0319(13) 0.0402(12) 0.0289(12) -0.0094(10) 0.0078(10) -0.0193(11)
Si2 0.0264(13) 0.0603(15) 0.0221(11) -0.0009(11) 0.0057(9) -0.0143(12)
O1 0.117(6) 0.081(4) 0.028(3) -0.014(3) 0.017(3) -0.080(4)
O2 0.050(4) 0.122(6) 0.040(4) -0.019(4) 0.014(3) -0.035(4)
O3 0.093(6) 0.096(5) 0.064(4) -0.053(4) 0.042(4) -0.073(5)
O4 0.030(3) 0.038(3) 0.024(2) -0.005(2) -0.003(2) -0.016(3)
O5 0.166(8) 0.067(4) 0.037(4) -0.025(3) 0.045(4) -0.080(5)
O6 0.057(4) 0.044(3) 0.032(3) -0.007(3) 0.016(3) -0.027(3)
O7 0.101(6) 0.071(4) 0.037(4) -0.004(3) 0.023(4) -0.056(4)
O8 0.060(5) 0.111(5) 0.030(3) -0.002(4) 0.013(3) -0.051(4)
O9 0.051(5) 0.086(5) 0.086(5) -0.005(4) 0.024(4) -0.049(4)
O10 0.032(3) 0.058(4) 0.087(5) -0.037(3) 0.024(3) -0.023(3)
O11 0.032(3) 0.042(3) 0.040(3) -0.010(3) 0.000(3) -0.018(3)
O12 0.032(4) 0.118(6) 0.049(4) -0.041(4) 0.006(3) -0.016(4)
O13 0.044(4) 0.078(4) 0.073(5) -0.041(4) 0.000(3) -0.029(4)
O14 0.021(3) 0.060(4) 0.062(4) -0.008(3) 0.012(3) -0.013(3)
O15 0.031(3) 0.047(3) 0.065(4) -0.009(3) 0.007(3) -0.016(3)
O16 0.023(3) 0.059(4) 0.034(3) -0.003(3) 0.002(2) -0.018(3)
O17 0.048(8) 0.042(6) 0.049(7) -0.023(5) 0.022(6) -0.016(6)
O17A 0.060(11) 0.044(8) 0.014(6) -0.006(6) 0.014(7) -0.034(7)
O18 0.074(5) 0.085(5) 0.070(5) 0.021(4) 0.032(4) -0.006(5)
O19 0.062(5) 0.093(5) 0.074(5) 0.042(5) -0.018(4) -0.029(5)
O20 0.029(6) 0.051(6) 0.088(9) 0.026(6) -0.002(5) -0.013(5)
O21 0.078(10) 0.042(7) 0.034(7) -0.013(6) 0.001(7) -0.026(7)
O21A 0.085(13) 0.044(8) 0.085(12) -0.006(8) 0.017(9) -0.040(8)
O22 0.101(12) 0.093(9) 0.075(9) -0.025(7) 0.024(8) -0.068(10)
O23 0.111(12) 0.074(8) 0.051(8) -0.031(6) 0.053(8) -0.070(8)
O24 0.082(11) 0.020(6) 0.018(6) 0.004(5) -0.001(6) -0.028(7)
O24A 0.049(7) 0.050(7) 0.044(7) 0.007(6) -0.031(6) -0.020(6)
O25 0.062(8) 0.041(6) 0.027(6) -0.014(5) 0.011(5) -0.028(6)
O25A 0.107(11) 0.057(7) 0.028(6) -0.020(5) 0.027(6) -0.063(7)
O26 0.091(10) 0.072(9) 0.022(6) 0.001(6) 0.014(6) -0.050(8)
O26A 0.095(11) 0.049(7) 0.031(7) 0.007(6) -0.015(7) -0.028(7)
O27 0.119(12) 0.068(10) 0.032(7) -0.031(8) 0.036(8) -0.053(9)
O27A 0.118(14) 0.049(8) 0.051(8) -0.024(7) 0.040(9) -0.050(9)
C1 0.051(6) 0.056(5) 0.033(4) -0.005(4) 0.014(4) -0.023(5)
C2 0.068(7) 0.047(5) 0.027(4) -0.001(4) 0.003(4) -0.034(5)
C3 0.044(5) 0.045(5) 0.032(4) 0.000(4) 0.002(4) -0.021(4)
C4 0.024(4) 0.051(5) 0.018(4) 0.000(3) -0.002(3) -0.012(4)
C5 0.046(5) 0.052(5) 0.028(4) -0.015(4) 0.011(4) -0.026(4)
C6 0.052(6) 0.057(5) 0.021(4) -0.009(4) 0.010(4) -0.031(5)
C7 0.057(6) 0.049(5) 0.018(4) -0.001(3) 0.007(4) -0.021(4)
C8 0.024(4) 0.060(4) 0.023(4) -0.004(4) 0.006(3) -0.011(4)
C9 0.023(4) 0.057(4) 0.037(5) -0.007(4) 0.004(4) -0.011(4)
C10 0.026(4) 0.058(4) 0.031(5) -0.008(4) 0.001(4) -0.013(4)
C11 0.040(4) 0.039(4) 0.047(5) -0.021(3) 0.019(4) -0.016(4)
C12 0.029(4) 0.045(5) 0.048(5) -0.022(4) 0.012(3) -0.018(4)
C13 0.035(4) 0.044(5) 0.033(4) -0.012(4) 0.006(3) -0.015(4)
C14 0.033(4) 0.034(4) 0.037(4) -0.011(3) 0.005(3) -0.021(3)
C15 0.044(5) 0.054(5) 0.056(6) -0.001(4) 0.017(4) -0.022(4)
C16 0.041(5) 0.050(5) 0.050(5) 0.005(4) 0.015(4) -0.013(4)
C17 0.028(5) 0.054(4) 0.051(6) -0.005(4) 0.010(4) -0.007(4)
C18 0.032(4) 0.051(5) 0.045(5) -0.002(4) 0.008(4) -0.014(4)
C19 0.035(5) 0.060(5) 0.033(5) -0.014(4) 0.011(3) -0.012(4)
C20 0.052(6) 0.056(5) 0.051(6) -0.002(5) 0.000(4) -0.019(5)
C21 0.026(4) 0.059(5) 0.044(5) -0.004(4) 0.003(4) -0.008(4)
C22 0.029(5) 0.030(4) 0.040(4) -0.003(3) 0.013(3) -0.013(4)
C23 0.044(5) 0.041(4) 0.035(4) -0.006(4) 0.013(4) -0.019(4)
C24 0.054(6) 0.051(5) 0.034(4) -0.013(4) 0.010(4) -0.029(5)
C25 0.038(5) 0.055(5) 0.039(4) -0.010(4) 0.009(4) -0.034(4)
C26 0.032(5) 0.043(4) 0.031(4) -0.016(3) 0.011(3) -0.018(4)
C27 0.033(5) 0.039(4) 0.038(4) -0.010(3) 0.006(4) -0.017(4)
C28 0.035(5) 0.049(4) 0.034(4) -0.015(3) 0.014(3) -0.021(4)
C29 0.107(10) 0.063(5) 0.046(6) -0.029(5) -0.003(6) 0.005(6)
C30 0.038(4) 0.049(5) 0.067(6) -0.034(4) 0.016(4) -0.024(4)
C31 0.029(4) 0.070(6) 0.022(4) -0.006(4) 0.004(3) -0.021(4)
C32 0.030(4) 0.102(8) 0.024(4) -0.015(5) 0.004(3) -0.011(5)
C33 0.023(4) 0.042(4) 0.032(4) -0.002(3) -0.003(3) -0.018(3)
C34 0.023(4) 0.057(5) 0.027(4) -0.005(4) 0.004(3) -0.012(4)
C35 0.027(4) 0.086(7) 0.025(4) -0.014(4) 0.008(3) -0.012(5)
C36 0.026(4) 0.036(4) 0.026(4) -0.001(3) 0.006(3) -0.017(4)
C37 0.029(5) 0.044(5) 0.040(5) -0.017(4) 0.013(4) -0.011(4)
C38 0.029(5) 0.055(5) 0.046(5) -0.033(4) 0.010(4) -0.008(4)
C39 0.055(6) 0.048(4) 0.057(6) -0.019(4) -0.006(5) -0.014(4)
C40 0.062(7) 0.052(5) 0.077(7) -0.016(5) -0.008(6) -0.003(5)
C41 0.120(12) 0.052(6) 0.100(9) -0.040(6) -0.016(8) 0.016(7)
C42 0.145(14) 0.073(6) 0.084(9) -0.047(6) -0.020(8) 0.010(8)
C43 0.034(5) 0.165(12) 0.020(5) -0.025(6) 0.006(4) 0.015(7)
C44 0.022(4) 0.063(5) 0.056(6) -0.009(5) 0.010(4) -0.017(4)
C45 0.033(6) 0.162(12) 0.026(4) -0.016(6) 0.005(4) 0.013(7)
C46 0.064(8) 0.079(6) 0.079(8) -0.026(6) -0.012(6) -0.017(6)
C47 0.076(8) 0.053(5) 0.097(10) 0.007(6) -0.009(7) -0.024(5)
C48 0.109(10) 0.085(7) 0.115(11) -0.051(8) -0.017(8) -0.031(7)
C49 0.095(9) 0.059(7) 0.094(10) -0.014(6) -0.004(7) -0.021(6)
C50 0.027(5) 0.064(6) 0.045(5) -0.026(4) 0.011(4) -0.016(4)
C51 0.035(4) 0.039(4) 0.032(4) -0.013(3) 0.009(3) -0.017(4)
C52 0.032(4) 0.047(5) 0.038(5) -0.026(4) 0.015(3) -0.012(4)
C53 0.058(5) 0.060(6) 0.043(5) -0.018(4) 0.003(4) -0.033(5)
C54 0.162(11) 0.056(6) 0.030(5) -0.014(4) 0.032(5) -0.071(7)
O23A 0.070(10) 0.085(9) 0.061(10) -0.027(8) 0.001(7) -0.036(8)
O22A 0.036(13) 0.099(18) 0.083(16) -0.011(14) 0.021(10) -0.037(14)
O20A 0.065(10) 0.024(7) 0.073(10) 0.004(7) 0.002(8) -0.027(7)
U1A 0.129(4) 0.129(4) 0.073(2) -0.028(2) 0.045(2) -0.099(4)

loop_
_atom_type_symbol
_atom_type_description
_atom_type_scat_dispersion_real
_atom_type_scat_dispersion_imag
_atom_type_scat_source
C C 0.0033 0.0016 'International Tables Vol C Tables 4.2.6.8 and 6.1.1.4'
H H 0.0000 0.0000 'International Tables Vol C Tables 4.2.6.8 and 6.1.1.4'
O O 0.0106 0.0060 'International Tables Vol C Tables 4.2.6.8 and 6.1.1.4'
Si Si 0.0817 0.0704 'International Tables Vol C Tables 4.2.6.8 and 6.1.1.4'
U U -9.6767 9.6646 'International Tables Vol C Tables 4.2.6.8 and 6.1.1.4'

loop_
_geom_angle_atom_site_label_1
_geom_angle_atom_site_label_2
_geom_angle_atom_site_label_3
_geom_angle
_geom_angle_site_symmetry_1
_geom_angle_site_symmetry_3
_geom_angle_publ_flag
O6 U1 U4 37.93(14) 1_654 1_654 ?
O6 U1 O9 146.2(2) 1_654 2_665 ?
O6 U1 O22 139.6(3) 1_654 . ?
O8 U1 U4 113.86(17) . 1_654 ?
O8 U1 O6 78.5(2) . 1_654 ?
O8 U1 O9 69.5(2) . 2_665 ?
O8 U1 O22 138.9(3) . . ?
O8 U1 O23 145.5(4) . 1_654 ?
O9 U1 U4 156.4(2) 2_665 1_654 ?
O19 U1 U4 77.2(2) . 1_654 ?
O19 U1 O6 91.0(3) . 1_654 ?
O19 U1 O8 91.3(4) . . ?
O19 U1 O9 79.4(3) . 2_665 ?
O19 U1 O22 100.3(5) . . ?
O19 U1 O23 93.8(5) . 1_654 ?
O20 U1 U4 100.8(3) . 1_654 ?
O20 U1 O6 84.3(4) . 1_654 ?
O20 U1 O8 84.5(6) . . ?
O20 U1 O9 102.8(4) . 2_665 ?
O20 U1 O19 174.3(6) . . ?
O20 U1 O22 85.4(6) . . ?
O20 U1 O23 87.4(5) . 1_654 ?
O22 U1 U4 107.1(3) . 1_654 ?
O22 U1 O9 74.2(4) . 2_665 ?
O23 U1 U4 35.6(2) 1_654 1_654 ?
O23 U1 O6 67.3(3) 1_654 1_654 ?
O23 U1 O9 144.9(4) 1_654 2_665 ?
O23 U1 O22 73.3(4) 1_654 . ?
O10 U2 O13 85.4(2) . . ?
O10 U2 O14 130.3(2) . . ?
O10 U2 O15 77.7(2) . . ?
O10 U2 O16 156.8(2) . . ?
O11 U2 O10 88.2(2) . . ?
O11 U2 O13 96.6(2) . . ?
O11 U2 O14 89.2(2) . . ?
O11 U2 O15 92.9(2) . . ?
O11 U2 O16 91.8(2) . . ?
O12 U2 O10 91.4(3) . . ?
O12 U2 O11 178.1(3) . . ?
O12 U2 O13 85.2(3) . . ?
O12 U2 O14 89.7(3) . . ?
O12 U2 O15 85.2(3) . . ?
O12 U2 O16 89.3(3) . . ?
O13 U2 O14 144.1(2) . . ?
O13 U2 O15 160.4(2) . . ?
O13 U2 O16 71.5(2) . . ?
O14 U2 O15 52.87(19) . . ?
O16 U2 O14 72.94(19) . . ?
O16 U2 O15 125.48(19) . . ?
O1 U3 O6 66.00(19) . . ?
O1 U3 O7 137.2(3) . 1_456 ?
O1 U3 O25 64.5(3) . . ?
O1 U3 O27 146.4(4) . . ?
O6 U3 O25 120.6(3) . . ?
O7 U3 O6 73.9(2) 1_456 . ?
O7 U3 O25 131.3(3) 1_456 . ?
O21 U3 O1 97.0(5) . . ?
O21 U3 O6 83.6(5) . . ?
O21 U3 O7 92.5(5) . 1_456 ?
O21 U3 O25 132.7(6) . . ?
O21 U3 O26 178.8(7) . . ?
O21 U3 O27 86.2(7) . . ?
O26 U3 O1 84.0(4) . . ?
O26 U3 O6 97.5(5) . . ?
O26 U3 O7 87.1(4) . 1_456 ?
O26 U3 O25 47.2(5) . . ?
O26 U3 O27 92.6(7) . . ?
O27 U3 O6 147.3(4) . . ?
O27 U3 O7 75.6(4) . 1_456 ?
O27 U3 O25 88.8(5) . . ?
O1 U3A O6 71.5(2) . . ?
O1 U3A O7 150.5(2) . 1_456 ?
O1 U3A O25A 67.9(3) . . ?
O1 U3A O27A 139.0(4) . . ?
O6 U3A O7 79.4(2) . 1_456 ?
O6 U3A O25A 130.7(3) . . ?
O7 U3A O25A 133.2(3) 1_456 . ?
O21A U3A O1 81.7(7) . . ?
O21A U3A O6 93.1(6) . . ?
O21A U3A O25A 54.8(6) . . ?
O21A U3A O26A 179.1(8) . . ?
O21A U3A O27A 84.6(9) . . ?
O26A U3A O1 99.1(5) . . ?
O26A U3A O6 86.8(5) . . ?
O26A U3A O25A 125.9(6) . . ?
O26A U3A O27A 95.1(7) . . ?
O27A U3A O6 147.9(4) . . ?
O27A U3A O25A 72.6(5) . . ?
O1 U4 O3 137.9(2) . . ?
O1 U4 O4 65.87(18) . . ?
O1 U4 O6 69.2(2) . . ?
O1 U4 O23 135.3(3) . . ?
O1 U4 O23A 138.9(7) . . ?
O2 U4 O1 89.9(3) . . ?
O2 U4 O3 91.2(3) . . ?
O2 U4 O4 87.4(3) . . ?
O2 U4 O6 91.8(3) . . ?
O2 U4 O18 177.7(4) . . ?
O2 U4 O23 89.4(5) . . ?
O2 U4 O23A 69.8(8) . . ?
O3 U4 O4 72.10(19) . . ?
O3 U4 O6 152.8(2) . . ?
O3 U4 O23 86.8(3) . . ?
O3 U4 O23A 79.8(7) . . ?
O6 U4 O4 135.06(17) . . ?
O18 U4 O1 91.6(4) . . ?
O18 U4 O3 88.8(4) . . ?
O18 U4 O4 94.8(3) . . ?
O18 U4 O6 87.2(3) . . ?
O18 U4 O23 88.4(5) . . ?
O18 U4 O23A 108.0(8) . . ?
O23 U4 O4 158.6(3) . . ?
O23 U4 O6 66.2(3) . . ?
O23A U4 O4 143.3(7) . . ?
O23A U4 O6 75.9(7) . . ?
O1 U5 U5 97.53(15) . 2_576 ?
O1 U5 O4 65.64(19) . . ?
O1 U5 O5 133.9(2) . 2_576 ?
O1 U5 O25 61.5(3) . . ?
O1 U5 O25 140.1(3) . 2_576 ?
O4 U5 U5 156.87(15) . 2_576 ?
O4 U5 O25 120.9(2) . . ?
O5 U5 U5 114.23(16) 2_576 2_576 ?
O5 U5 O4 73.20(19) 2_576 . ?
O5 U5 O25 132.9(3) 2_576 . ?
O17 U5 U5 113.2(4) . 2_576 ?
O17 U5 O1 100.7(4) . . ?
O17 U5 O4 86.5(4) . . ?
O17 U5 O5 96.5(4) . 2_576 ?
O17 U5 O25 127.0(5) . . ?
O17 U5 O25 86.8(5) . 2_576 ?
O24 U5 U5 66.2(4) . 2_576 ?
O24 U5 O1 82.4(4) . . ?
O24 U5 O4 94.7(4) . . ?
O24 U5 O5 81.2(5) . 2_576 ?
O24 U5 O17 177.0(5) . . ?
O24 U5 O25 91.0(5) . 2_576 ?
O24 U5 O25 54.6(5) . . ?
O25 U5 U5 37.6(2) . 2_576 ?
O25 U5 U5 45.0(3) 2_576 2_576 ?
O25 U5 O4 154.3(3) 2_576 . ?
O25 U5 O5 83.0(3) 2_576 2_576 ?
O25 U5 O25 82.6(4) 2_576 . ?
O1 U5A U5A 98.36(17) . 2_576 ?
O1 U5A O4 67.08(19) . . ?
O1 U5A O5 138.2(2) . 2_576 ?
O1 U5A O25A 136.1(3) . 2_576 ?
O1 U5A O25A 66.5(3) . . ?
O4 U5A U5A 148.71(16) . 2_576 ?
O4 U5A O5 72.81(19) . 2_576 ?
O4 U5A O25A 117.4(3) . . ?
O5 U5A U5A 110.33(16) 2_576 2_576 ?
O5 U5A O25A 126.6(3) 2_576 . ?
O17A U5A O1 84.7(5) . . ?
O17A U5A O4 89.3(6) . . ?
O17A U5A O24A 177.2(7) . . ?
O17A U5A O25A 47.2(6) . . ?
O24A U5A O1 97.4(4) . . ?
O24A U5A O4 93.2(4) . . ?
O24A U5A O25A 132.1(5) . . ?
O25A U5A O4 156.3(3) 2_576 . ?
O25A U5A O25A 77.4(4) 2_576 . ?
C14 Si1 C26 110.1(4) . . ?
C14 Si1 C28 107.6(4) . . ?
C14 Si1 C36 107.8(3) . . ?
C28 Si1 C26 112.1(4) . . ?
C28 Si1 C36 109.9(4) . . ?
C36 Si1 C26 109.3(3) . . ?
C8 Si2 C4 113.2(4) . . ?
C8 Si2 C19 111.8(4) . . ?
C19 Si2 C4 108.4(4) . . ?
C31 Si2 C4 106.8(4) . . ?
C31 Si2 C8 106.1(4) . . ?
C31 Si2 C19 110.4(4) . . ?
U3A O1 U5A 121.6(3) . . ?
U4 O1 U3 117.4(3) . . ?
U4 O1 U3A 115.8(2) . . ?
U4 O1 U5 119.8(3) . . ?
U4 O1 U5A 122.5(3) . . ?
U5 O1 U3 111.0(3) . . ?
C53 O3 U4 156.2(8) . . ?
U5 O4 U4 104.35(19) . . ?
U5A O4 U4 103.26(18) . . ?
C33 O4 U4 124.5(4) . . ?
C33 O4 U5 129.0(5) . . ?
C33 O4 U5A 131.8(4) . . ?
U5 O5 U5A 22.23(6) 2_576 2_576 ?
C54 O5 U5 141.9(6) . 2_576 ?
C54 O5 U5A 134.0(7) . 2_576 ?
U1 O6 U3 127.2(3) 1_456 . ?
U1 O6 U4 105.3(2) 1_456 . ?
U1 O6 U1A 6.0(3) 1_456 1_456 ?
U3A O6 U4 103.1(2) . . ?
U4 O6 U3 101.22(19) . . ?
U4 O6 U1A 101.3(3) . 1_456 ?
C1 O7 U3 136.7(6) . 1_654 ?
C1 O7 U3A 138.6(6) . 1_654 ?
C1 O8 U1 139.4(6) . . ?
C1 O8 U1A 143.0(6) . . ?
C30 O9 U1 120.1(6) . 2_665 ?
C30 O9 U1A 125.8(7) . 2_665 ?
C30 O10 U2 152.5(6) . . ?
C53 O13 U2 146.8(6) . . ?
C10 O14 U2 94.0(5) . . ?
C10 O15 U2 91.3(5) . . ?
C33 O16 U2 143.8(5) . . ?
U1 O23 U4 108.9(4) 1_456 . ?
U3 O25 U5 90.2(4) . . ?
U5 O25 U3 124.0(5) 2_576 . ?
U5 O25 U5 97.4(4) 2_576 . ?
U3A O25A U5A 88.1(4) . . ?
U5A O25A U3A 129.3(5) 2_576 . ?
U5A O25A U5A 102.6(4) 2_576 . ?
C54 O27 U3 125.4(13) . . ?
C54 O27A U3A 158.4(11) . . ?
O7 C1 O8 124.5(8) . . ?
O7 C1 C23 118.3(9) . . ?
O8 C1 C23 117.1(8) . . ?
C3 C2 H2 119.6 . . ?
C7 C2 H2 119.6 . . ?
C7 C2 C3 120.7(8) . . ?
C2 C3 H3 119.9 . . ?
C2 C3 C4 120.2(8) . . ?
C4 C3 H3 119.9 . . ?
C3 C4 Si2 126.1(6) . . ?
C5 C4 Si2 115.1(6) . . ?
C5 C4 C3 118.5(7) . . ?
C4 C5 H5 119.5 . . ?
C4 C5 C6 121.0(8) . . ?
C6 C5 H5 119.5 . . ?
C5 C6 H6 120.1 . . ?
C7 C6 C5 119.8(8) . . ?
C7 C6 H6 120.1 . . ?
C2 C7 C6 119.8(8) . . ?
C2 C7 C54 120.7(8) . . ?
C6 C7 C54 119.3(8) . . ?
C21 C8 Si2 121.1(7) . . ?
C44 C8 Si2 120.5(6) . . ?
C44 C8 C21 118.2(8) . . ?
C17 C9 C10 119.3(8) . 1_456 ?
C18 C9 C10 120.8(8) . 1_456 ?
C18 C9 C17 119.8(8) . . ?
O14 C10 C9 118.3(8) . 1_654 ?
O15 C10 O14 119.4(8) . . ?
O15 C10 C9 122.3(8) . 1_654 ?
C12 C11 C15 121.1(8) . . ?
C12 C11 C30 118.3(9) . . ?
C15 C11 C30 120.5(9) . . ?
C11 C12 H12 119.7 . . ?
C11 C12 C13 120.6(9) . . ?
C13 C12 H12 119.7 . . ?
C12 C13 H13 120.6 . . ?
C14 C13 C12 118.8(8) . . ?
C14 C13 H13 120.6 . . ?
C13 C14 Si1 121.8(6) . . ?
C13 C14 C16 118.0(8) . . ?
C16 C14 Si1 120.2(7) . . ?
C11 C15 H15 120.3 . . ?
C11 C15 C16 119.4(9) . . ?
C16 C15 H15 120.3 . . ?
C14 C16 H16 119.1 . . ?
C15 C16 C14 121.8(9) . . ?
C15 C16 H16 119.1 . . ?
C9 C17 H17 120.0 . . ?
C21 C17 C9 120.0(8) . . ?
C21 C17 H17 120.0 . . ?
C9 C18 H18 119.8 . . ?
C9 C18 C44 120.3(8) . . ?
C44 C18 H18 119.8 . . ?
C20 C19 Si2 120.5(7) . . ?
C20 C19 C46 117.1(9) . . ?
C46 C19 Si2 122.3(8) . . ?
C19 C20 H20 120.0 . . ?
C47 C20 C19 120.1(10) . . ?
C47 C20 H20 120.0 . . ?
C8 C21 H21 119.4 . . ?
C17 C21 C8 121.3(9) . . ?
C17 C21 H21 119.4 . . ?
C23 C22 H22 119.4 . . ?
C27 C22 H22 119.4 . . ?
C27 C22 C23 121.2(7) . . ?
C22 C23 C1 120.8(8) . . ?
C24 C23 C1 120.4(8) . . ?
C24 C23 C22 118.5(8) . . ?
C23 C24 H24 119.5 . . ?
C23 C24 C25 121.0(8) . . ?
C25 C24 H24 119.5 . . ?
C24 C25 H25 119.5 . . ?
C26 C25 C24 121.1(8) . . ?
C26 C25 H25 119.5 . . ?
C25 C26 Si1 122.5(6) . . ?
C25 C26 C27 117.6(8) . . ?
C27 C26 Si1 119.8(6) . . ?
C22 C27 C26 120.6(8) . . ?
C22 C27 H27 119.7 . . ?
C26 C27 H27 119.7 . . ?
C29 C28 Si1 122.1(8) . . ?
C39 C28 Si1 120.6(6) . . ?
C39 C28 C29 116.6(9) . . ?
C28 C29 H29 120.0 . . ?
C42 C29 C28 120.0(11) . . ?
C42 C29 H29 120.0 . . ?
O9 C30 C11 118.0(9) . . ?
O10 C30 O9 123.4(8) . . ?
O10 C30 C11 118.6(9) . . ?
C32 C31 Si2 123.4(6) . . ?
C32 C31 C45 116.6(8) . . ?
C45 C31 Si2 119.8(7) . . ?
C31 C32 H32 119.5 . . ?
C35 C32 C31 120.9(8) . . ?
C35 C32 H32 119.5 . . ?
O4 C33 C34 116.7(7) . . ?
O16 C33 O4 124.8(7) . . ?
O16 C33 C34 118.5(7) . . ?
C35 C34 C33 119.4(7) 1_554 . ?
C35 C34 C43 117.6(8) 1_554 1_554 ?
C43 C34 C33 122.9(8) 1_554 . ?
C32 C35 C34 122.0(8) . 1_556 ?
C32 C35 H35 119.0 . . ?
C34 C35 H35 119.0 1_556 . ?
C37 C36 Si1 123.7(6) 1_655 . ?
C37 C36 C38 116.3(7) 1_655 1_655 ?
C38 C36 Si1 119.9(6) 1_655 . ?
C36 C37 H37 119.3 1_455 . ?
C52 C37 C36 121.3(8) . 1_455 ?
C52 C37 H37 119.3 . . ?
C36 C38 H38 118.1 1_455 . ?
C50 C38 C36 123.9(8) . 1_455 ?
C50 C38 H38 118.1 . . ?
C28 C39 H39 118.8 . . ?
C40 C39 C28 122.4(9) . . ?
C40 C39 H39 118.8 . . ?
C39 C40 H40 120.4 . . ?
C41 C40 C39 119.1(11) . . ?
C41 C40 H40 120.4 . . ?
C40 C41 H41 119.6 . . ?
C40 C41 C42 120.7(11) . . ?
C42 C41 H41 119.6 . . ?
C29 C42 H42 119.6 . . ?
C41 C42 C29 120.8(12) . . ?
C41 C42 H42 119.6 . . ?
C34 C43 H43 119.8 1_556 . ?
C45 C43 C34 120.4(9) . 1_556 ?
C45 C43 H43 119.8 . . ?
C8 C44 H44 119.8 . . ?
C18 C44 C8 120.3(8) . . ?
C18 C44 H44 119.8 . . ?
C31 C45 H45 118.8 . . ?
C43 C45 C31 122.3(9) . . ?
C43 C45 H45 118.8 . . ?
C19 C46 H46 120.6 . . ?
C48 C46 C19 118.8(11) . . ?
C48 C46 H46 120.6 . . ?
C20 C47 H47 118.8 . . ?
C49 C47 C20 122.4(13) . . ?
C49 C47 H47 118.8 . . ?
C46 C48 H48 118.9 . . ?
C49 C48 C46 122.2(12) . . ?
C49 C48 H48 118.9 . . ?
C47 C49 C48 119.1(12) . . ?
C47 C49 H49 120.4 . . ?
C48 C49 H49 120.4 . . ?
C38 C50 H50 121.4 . . ?
C38 C50 C51 117.3(8) . . ?
C51 C50 H50 121.4 . . ?
C50 C51 C53 119.2(8) . . ?
C52 C51 C50 119.7(7) . . ?
C52 C51 C53 121.1(7) . . ?
C37 C52 C51 121.5(7) . . ?
C37 C52 H52 119.3 . . ?
C51 C52 H52 119.3 . . ?
O3 C53 O13 124.9(8) . . ?
O3 C53 C51 118.3(9) . . ?
O13 C53 C51 116.8(8) . . ?
O5 C54 O27 122.6(10) . . ?
O5 C54 O27A 114.7(11) . . ?
O5 C54 C7 119.7(8) . . ?
O27 C54 C7 113.8(11) . . ?
O27A C54 C7 119.7(10) . . ?
U4 O23A U1A 105.9(10) . 1_456 ?
O6 U1A U4 39.17(16) 1_654 1_654 ?
O8 U1A U4 112.1(3) . 1_654 ?
O8 U1A O6 74.8(3) . 1_654 ?
O8 U1A O9 68.4(3) . 2_665 ?
O8 U1A O22A 137.6(6) . . ?
O9 U1A U4 165.7(5) 2_665 1_654 ?
O9 U1A O6 143.1(4) 2_665 1_654 ?
O9 U1A O22A 69.3(6) 2_665 . ?
O19 U1A U4 80.5(4) . 1_654 ?
O19 U1A O6 94.1(4) . 1_654 ?
O19 U1A O8 93.5(5) . . ?
O19 U1A O9 85.2(5) . 2_665 ?
O19 U1A O23A 81.9(8) . 1_654 ?
O19 U1A O22A 79.2(8) . . ?
O19 U1A O20A 164.8(10) . . ?
O23A U1A O8 148.8(7) 1_654 . ?
O23A U1A O22A 72.1(8) 1_654 . ?
O20A U1A O8 101.1(9) . . ?
O20A U1A O22A 87.1(11) . . ?

loop_
_geom_bond_atom_site_label_1
_geom_bond_atom_site_label_2
_geom_bond_distance
_geom_bond_site_symmetry_2
_geom_bond_publ_flag
U1 U4 3.853(2) 1_654 ?
U1 O6 2.390(6) 1_654 ?
U1 O8 2.300(7) . ?
U1 O9 2.483(6) 2_665 ?
U1 O19 1.822(8) . ?
U1 O20 1.787(11) . ?
U1 O22 2.418(11) . ?
U1 O23 2.366(11) 1_654 ?
U2 O10 2.296(7) . ?
U2 O11 1.759(5) . ?
U2 O12 1.751(6) . ?
U2 O13 2.330(6) . ?
U2 O14 2.410(6) . ?
U2 O15 2.488(6) . ?
U2 O16 2.337(6) . ?
U3 O1 2.317(7) . ?
U3 O6 2.552(6) . ?
U3 O7 2.449(6) 1_456 ?
U3 O21 1.723(16) . ?
U3 O25 2.601(11) . ?
U3 O26 1.787(16) . ?
U3 O27 2.346(14) . ?
U3A O1 2.215(6) . ?
U3A O6 2.333(6) . ?
U3A O7 2.374(6) 1_456 ?
U3A O21A 1.65(3) . ?
U3A O25A 2.744(12) . ?
U3A O26A 1.762(14) . ?
U3A O27A 2.310(14) . ?
U4 O1 2.214(6) . ?
U4 O2 1.725(7) . ?
U4 O3 2.336(6) . ?
U4 O4 2.510(5) . ?
U4 O6 2.456(5) . ?
U4 O18 1.762(8) . ?
U4 O23 2.369(10) . ?
U4 O23A 2.37(3) . ?
U5 U5 3.9025(18) 2_576 ?
U5 O1 2.311(6) . ?
U5 O4 2.445(5) . ?
U5 O5 2.430(6) 2_576 ?
U5 O17 1.768(14) . ?
U5 O24 1.70(2) . ?
U5 O25 2.399(10) 2_576 ?
U5 O25 2.783(11) . ?
U5A U5A 4.059(2) 2_576 ?
U5A O1 2.215(6) . ?
U5A O4 2.443(5) . ?
U5A O5 2.454(6) 2_576 ?
U5A O17A 1.65(2) . ?
U5A O24A 1.786(13) . ?
U5A O25A 2.374(10) 2_576 ?
U5A O25A 2.814(12) . ?
Si1 C14 1.864(8) . ?
Si1 C26 1.879(8) . ?
Si1 C28 1.869(9) . ?
Si1 C36 1.874(8) . ?
Si2 C4 1.899(8) . ?
Si2 C8 1.872(8) . ?
Si2 C19 1.888(9) . ?
Si2 C31 1.861(9) . ?
O3 C53 1.233(11) . ?
O4 C33 1.304(9) . ?
O5 C54 1.278(12) . ?
O6 U1A 2.474(9) 1_456 ?
O7 C1 1.235(10) . ?
O8 C1 1.276(11) . ?
O8 U1A 2.414(10) . ?
O9 C30 1.290(12) . ?
O9 U1A 2.442(8) 2_665 ?
O10 C30 1.248(11) . ?
O13 C53 1.274(11) . ?
O14 C10 1.282(10) . ?
O15 C10 1.245(10) . ?
O16 C33 1.224(9) . ?
O19 U1A 1.582(13) . ?
O27 C54 1.41(2) . ?
O27A C54 1.301(16) . ?
C1 C23 1.502(12) . ?
C2 H2 0.9300 . ?
C2 C3 1.375(11) . ?
C2 C7 1.368(11) . ?
C3 H3 0.9300 . ?
C3 C4 1.396(11) . ?
C4 C5 1.375(11) . ?
C5 H5 0.9300 . ?
C5 C6 1.384(11) . ?
C6 H6 0.9300 . ?
C6 C7 1.376(11) . ?
C7 C54 1.468(12) . ?
C8 C21 1.402(11) . ?
C8 C44 1.398(12) . ?
C9 C10 1.506(11) 1_456 ?
C9 C17 1.389(12) . ?
C9 C18 1.382(11) . ?
C11 C12 1.336(12) . ?
C11 C15 1.349(13) . ?
C11 C30 1.514(12) . ?
C12 H12 0.9300 . ?
C12 C13 1.442(11) . ?
C13 H13 0.9300 . ?
C13 C14 1.375(11) . ?
C14 C16 1.393(11) . ?
C15 H15 0.9300 . ?
C15 C16 1.389(12) . ?
C16 H16 0.9300 . ?
C17 H17 0.9300 . ?
C17 C21 1.366(12) . ?
C18 H18 0.9300 . ?
C18 C44 1.385(11) . ?
C19 C20 1.400(13) . ?
C19 C46 1.406(13) . ?
C20 H20 0.9300 . ?
C20 C47 1.398(14) . ?
C21 H21 0.9300 . ?
C22 H22 0.9300 . ?
C22 C23 1.388(12) . ?
C22 C27 1.377(11) . ?
C23 C24 1.381(11) . ?
C24 H24 0.9300 . ?
C24 C25 1.392(11) . ?
C25 H25 0.9300 . ?
C25 C26 1.383(11) . ?
C26 C27 1.418(10) . ?
C27 H27 0.9300 . ?
C28 C29 1.400(12) . ?
C28 C39 1.400(12) . ?
C29 H29 0.9300 . ?
C29 C42 1.399(15) . ?
C31 C32 1.394(12) . ?
C31 C45 1.412(12) . ?
C32 H32 0.9300 . ?
C32 C35 1.362(12) . ?
C33 C34 1.491(11) . ?
C34 C35 1.378(11) 1_554 ?
C34 C43 1.410(12) 1_554 ?
C35 H35 0.9300 . ?
C36 C37 1.390(10) 1_655 ?
C36 C38 1.399(11) 1_655 ?
C37 H37 0.9300 . ?
C37 C52 1.358(11) . ?
C38 H38 0.9300 . ?
C38 C50 1.375(11) . ?
C39 H39 0.9300 . ?
C39 C40 1.392(13) . ?
C40 H40 0.9300 . ?
C40 C41 1.351(15) . ?
C41 H41 0.9300 . ?
C41 C42 1.366(17) . ?
C42 H42 0.9300 . ?
C43 H43 0.9300 . ?
C43 C45 1.341(13) . ?
C44 H44 0.9300 . ?
C45 H45 0.9300 . ?
C46 H46 0.9300 . ?
C46 C48 1.401(16) . ?
C47 H47 0.9300 . ?
C47 C49 1.308(16) . ?
C48 H48 0.9300 . ?
C48 C49 1.358(17) . ?
C49 H49 0.9300 . ?
C50 H50 0.9300 . ?
C50 C51 1.406(11) . ?
C51 C52 1.375(11) . ?
C51 C53 1.503(11) . ?
C52 H52 0.9300 . ?
O23A U1A 2.41(3) 1_456 ?
O22A U1A 2.47(2) . ?
O20A U1A 1.69(2) . ?

loop_
_geom_torsion_atom_site_label_1
_geom_torsion_atom_site_label_2
_geom_torsion_atom_site_label_3
_geom_torsion_atom_site_label_4
_geom_torsion
_geom_torsion_site_symmetry_1
_geom_torsion_site_symmetry_2
_geom_torsion_site_symmetry_3
_geom_torsion_site_symmetry_4
_geom_torsion_publ_flag
U1 O8 C1 O7 57.9(16) . . . . ?
U1 O8 C1 C23 -124.7(8) . . . . ?
U1 O9 C30 O10 9.1(12) 2_665 . . . ?
U1 O9 C30 C11 -170.8(6) 2_665 . . . ?
U2 O10 C30 O9 114.5(12) . . . . ?
U2 O10 C30 C11 -65.6(17) . . . . ?
U2 O13 C53 O3 -9(2) . . . . ?
U2 O13 C53 C51 168.1(8) . . . . ?
U2 O14 C10 O15 -15.9(8) . . . . ?
U2 O14 C10 C9 163.4(7) . . . 1_654 ?
U2 O15 C10 O14 15.3(8) . . . . ?
U2 O15 C10 C9 -163.9(7) . . . 1_654 ?
U2 O16 C33 O4 44.7(13) . . . . ?
U2 O16 C33 C34 -135.0(7) . . . . ?
U3 O7 C1 O8 -3.1(17) 1_654 . . . ?
U3 O7 C1 C23 179.5(6) 1_654 . . . ?
U3 O27 C54 O5 66.6(18) . . . . ?
U3 O27 C54 C7 -135.7(10) . . . . ?
U3A O7 C1 O8 -23.5(17) 1_654 . . . ?
U3A O7 C1 C23 159.1(7) 1_654 . . . ?
U3A O27A C54 O5 -37(5) . . . . ?
U3A O27A C54 C7 170(3) . . . . ?
U4 O3 C53 O13 -47(2) . . . . ?
U4 O3 C53 C51 135.8(12) . . . . ?
U4 O4 C33 O16 -95.0(8) . . . . ?
U4 O4 C33 C34 84.7(8) . . . . ?
U5 O4 C33 O16 104.5(8) . . . . ?
U5 O4 C33 C34 -75.7(8) . . . . ?
U5 O5 C54 O27 -25(2) 2_576 . . . ?
U5 O5 C54 C7 178.4(8) 2_576 . . . ?
U5A O4 C33 O16 75.5(10) . . . . ?
U5A O4 C33 C34 -104.8(7) . . . . ?
U5A O5 C54 O27A 56.7(19) 2_576 . . . ?
U5A O5 C54 C7 -150.3(8) 2_576 . . . ?
Si1 C14 C16 C15 177.0(8) . . . . ?
Si1 C26 C27 C22 171.8(6) . . . . ?
Si1 C28 C29 C42 -168.5(11) . . . . ?
Si1 C28 C39 C40 172.9(8) . . . . ?
Si2 C4 C5 C6 176.8(7) . . . . ?
Si2 C8 C21 C17 -176.4(7) . . . . ?
Si2 C8 C44 C18 178.4(7) . . . . ?
Si2 C19 C20 C47 178.8(8) . . . . ?
Si2 C19 C46 C48 178.1(10) . . . . ?
Si2 C31 C32 C35 -176.5(8) . . . . ?
Si2 C31 C45 C43 178.2(11) . . . . ?
O4 C33 C34 C35 -176.5(8) . . . 1_554 ?
O4 C33 C34 C43 1.4(13) . . . 1_554 ?
O7 C1 C23 C22 -3.3(14) . . . . ?
O7 C1 C23 C24 -176.4(9) . . . . ?
O8 C1 C23 C22 179.1(9) . . . . ?
O8 C1 C23 C24 5.9(13) . . . . ?
O16 C33 C34 C35 3.3(12) . . . 1_554 ?
O16 C33 C34 C43 -178.8(10) . . . 1_554 ?
C1 C23 C24 C25 171.7(8) . . . . ?
C2 C3 C4 Si2 -177.1(7) . . . . ?
C2 C3 C4 C5 -4.0(13) . . . . ?
C2 C7 C54 O5 -175.4(11) . . . . ?
C2 C7 C54 O27 26.2(17) . . . . ?
C2 C7 C54 O27A -24(2) . . . . ?
C3 C2 C7 C6 -0.8(15) . . . . ?
C3 C2 C7 C54 -176.6(10) . . . . ?
C3 C4 C5 C6 2.9(13) . . . . ?
C4 Si2 C8 C21 -121.8(7) . . . . ?
C4 Si2 C8 C44 63.9(8) . . . . ?
C4 Si2 C19 C20 66.5(8) . . . . ?
C4 Si2 C19 C46 -110.2(8) . . . . ?
C4 Si2 C31 C32 -3.4(9) . . . . ?
C4 Si2 C31 C45 -178.6(9) . . . . ?
C4 C5 C6 C7 -0.8(14) . . . . ?
C5 C6 C7 C2 -0.3(14) . . . . ?
C5 C6 C7 C54 175.5(10) . . . . ?
C6 C7 C54 O5 8.8(17) . . . . ?
C6 C7 C54 O27 -149.6(12) . . . . ?
C6 C7 C54 O27A 160.4(15) . . . . ?
C7 C2 C3 C4 3.0(14) . . . . ?
C8 Si2 C4 C3 -14.2(9) . . . . ?
C8 Si2 C4 C5 172.5(6) . . . . ?
C8 Si2 C19 C20 -59.0(8) . . . . ?
C8 Si2 C19 C46 124.3(8) . . . . ?
C8 Si2 C31 C32 117.6(8) . . . . ?
C8 Si2 C31 C45 -57.5(10) . . . . ?
C9 C17 C21 C8 -0.4(14) . . . . ?
C9 C18 C44 C8 -3.5(14) . . . . ?
C10 C9 C17 C21 -175.6(8) 1_456 . . . ?
C10 C9 C18 C44 177.5(8) 1_456 . . . ?
C11 C12 C13 C14 0.8(12) . . . . ?
C11 C15 C16 C14 -2.2(15) . . . . ?
C12 C11 C15 C16 5.2(14) . . . . ?
C12 C11 C30 O9 163.0(8) . . . . ?
C12 C11 C30 O10 -16.9(12) . . . . ?
C12 C13 C14 Si1 -176.4(6) . . . . ?
C12 C13 C14 C16 2.1(11) . . . . ?
C13 C14 C16 C15 -1.5(13) . . . . ?
C14 Si1 C26 C25 -57.1(8) . . . . ?
C14 Si1 C26 C27 128.0(6) . . . . ?
C14 Si1 C28 C29 90.2(9) . . . . ?
C14 Si1 C28 C39 -79.8(8) . . . . ?
C14 Si1 C36 C37 -21.5(8) . . . 1_655 ?
C14 Si1 C36 C38 161.2(7) . . . 1_655 ?
C15 C11 C12 C13 -4.6(13) . . . . ?
C15 C11 C30 O9 -14.2(13) . . . . ?
C15 C11 C30 O10 165.9(8) . . . . ?
C17 C9 C18 C44 1.0(14) . . . . ?
C18 C9 C17 C21 0.9(14) . . . . ?
C19 Si2 C4 C3 -138.8(7) . . . . ?
C19 Si2 C4 C5 47.9(7) . . . . ?
C19 Si2 C8 C21 1.0(9) . . . . ?
C19 Si2 C8 C44 -173.3(7) . . . . ?
C19 Si2 C31 C32 -121.1(8) . . . . ?
C19 Si2 C31 C45 63.8(10) . . . . ?
C19 C20 C47 C49 4.1(18) . . . . ?
C19 C46 C48 C49 2(2) . . . . ?
C20 C19 C46 C48 1.4(16) . . . . ?
C20 C47 C49 C48 0(2) . . . . ?
C21 C8 C44 C18 3.9(14) . . . . ?
C22 C23 C24 C25 -1.6(13) . . . . ?
C23 C22 C27 C26 1.4(12) . . . . ?
C23 C24 C25 C26 -0.4(14) . . . . ?
C24 C25 C26 Si1 -172.1(7) . . . . ?
C24 C25 C26 C27 2.9(13) . . . . ?
C25 C26 C27 C22 -3.4(12) . . . . ?
C26 Si1 C14 C13 -9.5(7) . . . . ?
C26 Si1 C14 C16 172.1(7) . . . . ?
C26 Si1 C28 C29 -30.9(9) . . . . ?
C26 Si1 C28 C39 159.0(7) . . . . ?
C26 Si1 C36 C37 98.1(7) . . . 1_655 ?
C26 Si1 C36 C38 -79.2(8) . . . 1_655 ?
C27 C22 C23 C1 -172.1(8) . . . . ?
C27 C22 C23 C24 1.1(13) . . . . ?
C28 Si1 C14 C13 -131.8(7) . . . . ?
C28 Si1 C14 C16 49.7(8) . . . . ?
C28 Si1 C26 C25 62.6(8) . . . . ?
C28 Si1 C26 C27 -112.3(7) . . . . ?
C28 Si1 C36 C37 -138.5(7) . . . 1_655 ?
C28 Si1 C36 C38 44.2(8) . . . 1_655 ?
C28 C29 C42 C41 -6(2) . . . . ?
C28 C39 C40 C41 -2.2(17) . . . . ?
C29 C28 C39 C40 2.3(15) . . . . ?
C30 C11 C12 C13 178.2(7) . . . . ?
C30 C11 C15 C16 -177.6(8) . . . . ?
C31 Si2 C4 C3 102.3(8) . . . . ?
C31 Si2 C4 C5 -71.0(7) . . . . ?
C31 Si2 C8 C21 121.3(7) . . . . ?
C31 Si2 C8 C44 -52.9(8) . . . . ?
C31 Si2 C19 C20 -176.9(7) . . . . ?
C31 Si2 C19 C46 6.5(9) . . . . ?
C31 C32 C35 C34 0.8(16) . . . 1_556 ?
C32 C31 C45 C43 2.7(19) . . . . ?
C34 C43 C45 C31 -4(2) 1_556 . . . ?
C36 Si1 C14 C13 109.7(7) . . . . ?
C36 Si1 C14 C16 -68.8(7) . . . . ?
C36 Si1 C26 C25 -175.4(7) . . . . ?
C36 Si1 C26 C27 9.7(8) . . . . ?
C36 Si1 C28 C29 -152.6(8) . . . . ?
C36 Si1 C28 C39 37.3(8) . . . . ?
C36 C37 C52 C51 -2.1(13) 1_455 . . . ?
C36 C38 C50 C51 1.3(14) 1_455 . . . ?
C38 C50 C51 C52 -2.9(13) . . . . ?
C38 C50 C51 C53 178.8(8) . . . . ?
C39 C28 C29 C42 1.9(17) . . . . ?
C39 C40 C41 C42 -2(2) . . . . ?
C40 C41 C42 C29 6(3) . . . . ?
C44 C8 C21 C17 -2.0(14) . . . . ?
C45 C31 C32 C35 -1.2(16) . . . . ?
C46 C19 C20 C47 -4.4(14) . . . . ?
C46 C48 C49 C47 -3(2) . . . . ?
C50 C51 C52 C37 3.3(13) . . . . ?
C50 C51 C53 O3 -174.4(9) . . . . ?
C50 C51 C53 O13 7.9(13) . . . . ?
C52 C51 C53 O3 7.3(14) . . . . ?
C52 C51 C53 O13 -170.4(9) . . . . ?
C53 C51 C52 C37 -178.4(8) . . . . ?
U1A O8 C1 O7 50.5(18) . . . . ?
U1A O8 C1 C23 -132.1(9) . . . . ?
U1A O9 C30 O10 6.2(13) 2_665 . . . ?
U1A O9 C30 C11 -173.7(6) 2_665 . . . ?

loop_
_platon_squeeze_void_nr
_platon_squeeze_void_average_x
_platon_squeeze_void_average_y
_platon_squeeze_void_average_z
_platon_squeeze_void_volume
_platon_squeeze_void_count_electrons
_platon_squeeze_void_content
1 0.500 0.547 0.500 977 364 ' '
2 0.111 0.255 0.948 17 3 ' '
3 0.889 0.745 0.052 17 3 ' '
